data_9014584
loop_
_publ_author_name
'Elliott, P.'
'Willis, A. C.'

_publ_section_title
;
 The crystal structure of perloffite
;
_journal_name_full 'Mineralogical Magazine'
_journal_page_first 317
_journal_page_last 325
_journal_paper_doi 10.1180/minmag.2011.075.2.317
_journal_volume 75
_journal_year 2011
_chemical_compound_source 'Spring Creek copper mine, near Wilmington, South Australia'
_chemical_formula_sum 'Al0.06 Ba0.97 Ca0.04 Fe2.7 H3 Mg0.04 Mn1.14 Na0.02 O15 P3 Sr0.03'
_chemical_name_mineral Perloffite
_space_group_IT_number 11
_symmetry_space_group_name_Hall '-P 2yb'
_symmetry_space_group_name_H-M 'P 1 21/m 1'
_cell_angle_alpha 90
_cell_angle_beta 100.19
_cell_angle_gamma 90
_cell_length_a 9.2425
_cell_length_b 12.470
_cell_length_c 5.002
_cell_formula_units_Z 2
_cell_volume 567.407
_database_code_amcsd 0019599
_exptl_crystal_density_diffrn 4.038
_cod_original_formula_sum '(Ba.97 Sr.03) Mn1.14 Fe2.7 Ca.04 Mg.04 Na.02 Al.06 P3 O15 H3'
_cod_database_code 9014584

loop_
_space_group_symop_operation_xyz
x,y,z
x,1/2-y,z
-x,1/2+y,-z
-x,-y,-z

loop_
_atom_site_aniso_label
_atom_site_aniso_U_11
_atom_site_aniso_U_22
_atom_site_aniso_U_33
_atom_site_aniso_U_12
_atom_site_aniso_U_13
_atom_site_aniso_U_23
Ba 0.02240 0.03210 0.02240 0.00000 0.00378 0.00000
Sr 0.02240 0.03210 0.02240 0.00000 0.00378 0.00000
MnM1 0.02270 0.02790 0.02720 0.00000 0.00370 0.00100
Fe2+M1 0.02270 0.02790 0.02720 0.00000 0.00370 0.00100
CaM1 0.02270 0.02790 0.02720 0.00000 0.00370 0.00100
MgM1 0.02270 0.02790 0.02720 0.00000 0.00370 0.00100
NaM1 0.02270 0.02790 0.02720 0.00000 0.00370 0.00100
Fe3+M2 0.01990 0.02540 0.02000 0.00010 0.00300 -0.00010
AlM2 0.01990 0.02540 0.02000 0.00010 0.00300 -0.00010
P1 0.01910 0.02840 0.01770 0.00000 0.00340 0.00000
P2 0.01980 0.02740 0.01950 0.00010 0.00330 -0.00020
O1 0.02100 0.04300 0.02400 0.00000 0.00100 0.00000
O2 0.02600 0.02700 0.02300 0.00000 0.00690 0.00000
O3 0.02730 0.03060 0.02740 -0.00180 0.01120 -0.00350
O4 0.02700 0.03000 0.03030 0.00060 0.00660 0.00090
O5 0.02410 0.03900 0.02350 -0.00280 0.00760 -0.00520
O6 0.02830 0.03100 0.02130 0.00090 -0.00260 -0.00160
O7 0.02500 0.03100 0.02780 0.00340 0.00580 0.00580
O-h8 0.03300 0.02400 0.02600 0.00000 0.00900 0.00000
O-h9 0.02600 0.02860 0.02130 -0.00340 0.00330 -0.00150

loop_
_atom_site_label
_atom_site_fract_x
_atom_site_fract_y
_atom_site_fract_z
_atom_site_occupancy
_atom_site_U_iso_or_equiv
Ba 0.54764 0.75000 0.74105 0.97000 0.02570
Sr 0.54764 0.75000 0.74105 0.03000 0.02570
MnM1 0.29812 -0.10805 0.20246 0.57000 0.02600
Fe2+M1 0.29812 -0.10805 0.20246 0.38000 0.02600
CaM1 0.29812 -0.10805 0.20246 0.02000 0.02600
MgM1 0.29812 -0.10805 0.20246 0.02000 0.02600
NaM1 0.29812 -0.10805 0.20246 0.01000 0.02600
Fe3+M2 0.09201 0.39871 0.13464 0.97000 0.02180
AlM2 0.09201 0.39871 0.13464 0.03000 0.02180
P1 0.16310 0.75000 0.68110 1.00000 0.02170
P2 0.33642 0.44109 0.71040 1.00000 0.02230
O1 0.28090 0.75000 0.93720 1.00000 0.02970
O2 0.23830 0.75000 0.43180 1.00000 0.02520
O3 0.06680 0.64920 0.67950 1.00000 0.02770
O4 0.37100 0.55200 0.61500 1.00000 0.02900
O5 0.26600 0.45290 0.97240 1.00000 0.02830
O6 0.22850 0.38180 0.48640 1.00000 0.02780
O7 0.47190 0.36980 0.78670 1.00000 0.02790
O-h8 0.13100 0.25000 -0.00020 1.00000 0.02740
O-h9 0.06160 0.55880 0.19440 1.00000 0.02540
H1 0.09200 0.25000 -0.17700 1.00000 0.05000
H2 0.04400 0.59000 0.35000 1.00000 0.05000

loop_
_cod_related_entry_id
_cod_related_entry_database
_cod_related_entry_code
1 AMCSD 0019599
